data_2213728
loop_
_publ_author_name
'Abdussalam Salhin'
'Abdassalam Abdelhafiz Tameem'
'Bahruddin Saad'
'Shea-Lin Ng'
'Hoong-Kun Fun'

_publ_section_title
;
 4-Hydroxy-<i>N</i>'-[(<i>E</i>)-(2-hydroxyphenyl)methylidene]benzohydrazide
;
_journal_coeditor_code CI2382
_journal_issue 6
_journal_name_full 'Acta Crystallographica Section E'
_journal_page_first o2880
_journal_page_last o2880
_journal_paper_doi 10.1107/S1600536807021745
_journal_volume 63
_journal_year 2007
_chemical_formula_iupac 'C14 H12 N2 O3'
_chemical_formula_moiety 'C14 H12 N2 O3'
_chemical_formula_sum 'C14 H12 N2 O3'
_chemical_formula_weight 256.26
_chemical_name_systematic
;
4-Hydroxy-N'-[(E)-(2-hydroxyphenyl)methylidene]benzohydrazide
;
_space_group_IT_number 14
_symmetry_cell_setting monoclinic
_symmetry_space_group_name_Hall '-P 2ybc'
_symmetry_space_group_name_H-M 'P 1 21/c 1'
_atom_sites_solution_hydrogens geom
_atom_sites_solution_primary direct
_atom_sites_solution_secondary difmap
_audit_creation_method SHELXL-97
_cell_angle_alpha 90.00
_cell_angle_beta 109.238(2)
_cell_angle_gamma 90.00
_cell_formula_units_Z 4
_cell_length_a 13.5978(5)
_cell_length_b 8.0656(3)
_cell_length_c 11.4128(4)
_cell_measurement_reflns_used 5136
_cell_measurement_temperature 100.00(10)
_cell_measurement_theta_max 35.00
_cell_measurement_theta_min 1.59
_cell_volume 1181.80(8)
_computing_cell_refinement APEX2
_computing_data_collection 'APEX2 (Bruker, 2005)'
_computing_data_reduction 'SAINT (Bruker, 2005)'
_computing_molecular_graphics SHELXTL
_computing_publication_material
;
SHELXTL, PARST (Nardelli, 1995) and PLATON (Spek, 2003)
;
_computing_structure_refinement SHELXTL
_computing_structure_solution 'SHELXTL (Sheldrick, 1998)'
_diffrn_ambient_temperature 100.00(10)
_diffrn_detector_area_resol_mean 8.33
_diffrn_measured_fraction_theta_full 0.997
_diffrn_measured_fraction_theta_max 0.997
_diffrn_measurement_device_type
;
Bruker SMART APEX2 CCD area-detector
;
_diffrn_measurement_method \w
_diffrn_radiation_monochromator graphite
_diffrn_radiation_source 'fine-focus sealed tube'
_diffrn_radiation_type MoK\a
_diffrn_radiation_wavelength 0.71073
_diffrn_reflns_av_R_equivalents 0.0341
_diffrn_reflns_av_sigmaI/netI 0.0217
_diffrn_reflns_limit_h_max 21
_diffrn_reflns_limit_h_min -21
_diffrn_reflns_limit_k_max 12
_diffrn_reflns_limit_k_min -12
_diffrn_reflns_limit_l_max 18
_diffrn_reflns_limit_l_min -18
_diffrn_reflns_number 34050
_diffrn_reflns_theta_full 35.00
_diffrn_reflns_theta_max 35.00
_diffrn_reflns_theta_min 1.59
_diffrn_standards_number 0
_exptl_absorpt_coefficient_mu 0.103
_exptl_absorpt_correction_T_max 0.9912
_exptl_absorpt_correction_T_min 0.8784
_exptl_absorpt_correction_type multi-scan
_exptl_absorpt_process_details '(SADABS; Bruker, 2005)'
_exptl_crystal_colour Colourless
_exptl_crystal_density_diffrn 1.440
_exptl_crystal_density_method 'not measured'
_exptl_crystal_description Block
_exptl_crystal_F_000 536
_exptl_crystal_size_max 0.41
_exptl_crystal_size_mid 0.21
_exptl_crystal_size_min 0.09
_refine_diff_density_max 0.544
_refine_diff_density_min -0.285
_refine_ls_extinction_method none
_refine_ls_goodness_of_fit_ref 1.069
_refine_ls_hydrogen_treatment mixed
_refine_ls_matrix_type full
_refine_ls_number_parameters 184
_refine_ls_number_reflns 5185
_refine_ls_number_restraints 0
_refine_ls_restrained_S_all 1.069
_refine_ls_R_factor_all 0.0531
_refine_ls_R_factor_gt 0.0436
_refine_ls_shift/su_max 0.001
_refine_ls_shift/su_mean 0.000
_refine_ls_structure_factor_coef Fsqd
_refine_ls_weighting_details 'calc w=1/[\s^2^(Fo^2^)+(0.0831P)^2^+0.2009P] where P=(Fo^2^+2Fc^2^)/3'
_refine_ls_weighting_scheme calc
_refine_ls_wR_factor_gt 0.1254
_refine_ls_wR_factor_ref 0.1380
_reflns_number_gt 4394
_reflns_number_total 5185
_reflns_threshold_expression I>2\s(I)
_cod_data_source_file ci2382.cif
_cod_data_source_block I
_cod_depositor_comments
;
The following automatic conversions were performed:
'_symmetry_cell_setting' value 'Monoclinic' changed to 'monoclinic'
according to '/home/saulius/struct/CIF-dictionaries/cif_core.dic'
dictionary named 'cif_core.dic' version 2.4.1 from 2010-06-29.

Automatic conversion script
Id: cif_fix_enum 1527 2010-12-29 10:47:43Z saulius 

The following automatic conversions were performed:

'_symmetry_cell_setting' value 'Monoclinic' changed to 'monoclinic'
according to /home/saulius/struct/CIF-dictionaries/cif_core.dic
dictionary named 'cif_core.dic' version 2.4.1 from 2010-06-29.

Automatic conversion script
Id: cif_fix_values 1715 2011-07-08 13:25:40Z adriana 
;
_cod_original_sg_symbol_H-M 'P 21/c'
_cod_database_code 2213728
_cod_database_fobs_code 2213728

loop_
_symmetry_equiv_pos_as_xyz
'x, y, z'
'-x, y+1/2, -z+1/2'
'-x, -y, -z'
'x, -y-1/2, z-1/2'

loop_
_atom_site_type_symbol
_atom_site_label
_atom_site_fract_x
_atom_site_fract_y
_atom_site_fract_z
_atom_site_U_iso_or_equiv
_atom_site_adp_type
_atom_site_calc_flag
_atom_site_refinement_flags
_atom_site_occupancy
O O1 -0.03503(5) 1.28061(9) 0.00201(6) 0.01848(13) Uani d . 1
O O2 0.21825(4) 0.84194(9) 0.46567(5) 0.01660(13) Uani d . 1
O O3 0.44856(5) 0.60515(9) 0.67431(6) 0.01678(13) Uani d . 1
N N1 0.34439(5) 0.87903(9) 0.38035(6) 0.01407(13) Uani d . 1
N N2 0.41034(5) 0.78729(9) 0.47462(6) 0.01335(13) Uani d . 1
C C1 0.08643(6) 1.07094(10) 0.29951(7) 0.01423(14) Uani d . 1
H H1A 0.0755 1.0531 0.3748 0.017 Uiso calc R 1
C C2 0.01575(6) 1.16534(11) 0.20889(7) 0.01492(14) Uani d . 1
H H2A -0.0419 1.2111 0.2235 0.018 Uiso calc R 1
C C3 0.03152(6) 1.19150(11) 0.09501(7) 0.01459(14) Uani d . 1
C C4 0.11898(6) 1.12422(12) 0.07450(7) 0.01746(15) Uani d . 1
H H4A 0.1299 1.1425 -0.0007 0.021 Uiso calc R 1
C C5 0.18981(6) 1.03015(12) 0.16573(7) 0.01678(15) Uani d . 1
H H5A 0.2479 0.9857 0.1513 0.020 Uiso calc R 1
C C6 0.17425(5) 1.00178(10) 0.27965(7) 0.01306(13) Uani d . 1
C C7 0.24494(5) 0.90150(10) 0.38087(7) 0.01272(13) Uani d . 1
C C8 0.50372(6) 0.76244(10) 0.47417(7) 0.01381(14) Uani d . 1
H H8A 0.5245 0.8046 0.4102 0.017 Uiso calc R 1
C C9 0.57653(5) 0.66847(10) 0.57382(6) 0.01236(13) Uani d . 1
C C10 0.67930(6) 0.64939(11) 0.57431(7) 0.01548(14) Uani d . 1
H H10A 0.6988 0.6968 0.5110 0.019 Uiso calc R 1
C C11 0.75215(6) 0.56124(12) 0.66729(8) 0.01823(16) Uani d . 1
H H11A 0.8199 0.5492 0.6663 0.022 Uiso calc R 1
C C12 0.72291(6) 0.49078(12) 0.76224(7) 0.01814(15) Uani d . 1
H H12A 0.7717 0.4326 0.8254 0.022 Uiso calc R 1
C C13 0.62144(6) 0.50647(11) 0.76368(7) 0.01626(15) Uani d . 1
H H13A 0.6027 0.4582 0.8273 0.020 Uiso calc R 1
C C14 0.54761(6) 0.59453(10) 0.66996(7) 0.01319(13) Uani d . 1
H H1B -0.0923(12) 1.303(2) 0.0209(14) 0.029(4) Uiso d . 1
H H1C 0.3652(12) 0.914(2) 0.3191(15) 0.034(4) Uiso d . 1
H H3A 0.4105(13) 0.661(2) 0.6095(17) 0.043(5) Uiso d . 1

loop_
_atom_site_aniso_label
_atom_site_aniso_U_11
_atom_site_aniso_U_22
_atom_site_aniso_U_33
_atom_site_aniso_U_12
_atom_site_aniso_U_13
_atom_site_aniso_U_23
O1 0.0146(2) 0.0239(3) 0.0172(3) 0.0055(2) 0.00550(19) 0.0054(2)
O2 0.0139(2) 0.0230(3) 0.0136(2) 0.0001(2) 0.00554(18) 0.0013(2)
O3 0.0159(2) 0.0211(3) 0.0160(2) 0.0003(2) 0.0088(2) 0.0024(2)
N1 0.0115(2) 0.0174(3) 0.0135(3) 0.0025(2) 0.0044(2) 0.0030(2)
N2 0.0123(2) 0.0151(3) 0.0123(2) 0.0016(2) 0.0036(2) 0.0009(2)
C1 0.0130(3) 0.0159(3) 0.0149(3) 0.0005(2) 0.0061(2) -0.0003(2)
C2 0.0127(3) 0.0164(3) 0.0166(3) 0.0021(2) 0.0061(2) 0.0014(3)
C3 0.0124(3) 0.0161(3) 0.0151(3) 0.0006(2) 0.0043(2) 0.0007(2)
C4 0.0150(3) 0.0244(4) 0.0143(3) 0.0047(3) 0.0067(2) 0.0022(3)
C5 0.0140(3) 0.0226(4) 0.0148(3) 0.0044(3) 0.0061(2) 0.0012(3)
C6 0.0113(3) 0.0149(3) 0.0129(3) 0.0008(2) 0.0039(2) -0.0002(2)
C7 0.0112(3) 0.0144(3) 0.0123(3) 0.0002(2) 0.0035(2) -0.0018(2)
C8 0.0132(3) 0.0161(3) 0.0127(3) 0.0010(2) 0.0049(2) 0.0020(2)
C9 0.0121(3) 0.0134(3) 0.0115(3) 0.0003(2) 0.0038(2) 0.0009(2)
C10 0.0127(3) 0.0190(4) 0.0153(3) 0.0013(3) 0.0053(2) 0.0029(3)
C11 0.0142(3) 0.0215(4) 0.0180(3) 0.0028(3) 0.0039(2) 0.0033(3)
C12 0.0192(3) 0.0190(4) 0.0140(3) 0.0036(3) 0.0025(2) 0.0024(3)
C13 0.0206(3) 0.0160(3) 0.0127(3) 0.0020(3) 0.0063(2) 0.0020(2)
C14 0.0149(3) 0.0133(3) 0.0124(3) 0.0000(2) 0.0059(2) -0.0007(2)

loop_
_atom_type_symbol
_atom_type_description
_atom_type_scat_dispersion_real
_atom_type_scat_dispersion_imag
_atom_type_scat_source
C C 0.0033 0.0016 'International Tables Vol C Tables 4.2.6.8 and 6.1.1.4'
H H 0.0000 0.0000 'International Tables Vol C Tables 4.2.6.8 and 6.1.1.4'
N N 0.0061 0.0033 'International Tables Vol C Tables 4.2.6.8 and 6.1.1.4'
O O 0.0106 0.0060 'International Tables Vol C Tables 4.2.6.8 and 6.1.1.4'

loop_
_geom_angle_atom_site_label_1
_geom_angle_atom_site_label_2
_geom_angle_atom_site_label_3
_geom_angle
C3 O1 H1B 109.3(10)
C14 O3 H3A 108.5(11)
C7 N1 N2 117.47(6)
C7 N1 H1C 122.4(10)
N2 N1 H1C 119.9(10)
C8 N2 N1 118.21(6)
C2 C1 C6 121.08(7)
C2 C1 H1A 119.5
C6 C1 H1A 119.5
C1 C2 C3 119.66(7)
C1 C2 H2A 120.2
C3 C2 H2A 120.2
O1 C3 C4 117.51(7)
O1 C3 C2 122.73(7)
C4 C3 C2 119.76(7)
C5 C4 C3 120.39(7)
C5 C4 H4A 119.8
C3 C4 H4A 119.8
C4 C5 C6 120.33(7)
C4 C5 H5A 119.8
C6 C5 H5A 119.8
C1 C6 C5 118.77(7)
C1 C6 C7 117.44(6)
C5 C6 C7 123.79(7)
O2 C7 N1 119.86(7)
O2 C7 C6 122.78(6)
N1 C7 C6 117.34(6)
N2 C8 C9 119.83(7)
N2 C8 H8A 120.1
C9 C8 H8A 120.1
C10 C9 C14 118.80(7)
C10 C9 C8 118.78(7)
C14 C9 C8 122.42(6)
C11 C10 C9 121.25(7)
C11 C10 H10A 119.4
C9 C10 H10A 119.4
C10 C11 C12 119.34(7)
C10 C11 H11A 120.3
C12 C11 H11A 120.3
C13 C12 C11 120.71(7)
C13 C12 H12A 119.6
C11 C12 H12A 119.6
C12 C13 C14 120.20(7)
C12 C13 H13A 119.9
C14 C13 H13A 119.9
O3 C14 C13 118.20(7)
O3 C14 C9 122.09(7)
C13 C14 C9 119.71(7)

loop_
_geom_bond_atom_site_label_1
_geom_bond_atom_site_label_2
_geom_bond_distance
O1 C3 1.3524(10)
O1 H1B 0.892(15)
O2 C7 1.2372(9)
O3 C14 1.3666(9)
O3 H3A 0.877(19)
N1 C7 1.3663(9)
N1 N2 1.3687(9)
N1 H1C 0.884(16)
N2 C8 1.2872(9)
C1 C2 1.3849(11)
C1 C6 1.4025(10)
C1 H1A 0.93
C2 C3 1.4012(11)
C2 H2A 0.93
C3 C4 1.3953(11)
C4 C5 1.3880(11)
C4 H4A 0.93
C5 C6 1.4031(11)
C5 H5A 0.93
C6 C7 1.4768(10)
C8 C9 1.4513(10)
C8 H8A 0.93
C9 C10 1.4040(10)
C9 C14 1.4137(10)
C10 C11 1.3857(11)
C10 H10A 0.93
C11 C12 1.3925(12)
C11 H11A 0.93
C12 C13 1.3911(11)
C12 H12A 0.93
C13 C14 1.3959(11)
C13 H13A 0.93

loop_
_geom_hbond_atom_site_label_D
_geom_hbond_atom_site_label_H
_geom_hbond_atom_site_label_A
_geom_hbond_site_symmetry_A
_geom_hbond_distance_DH
_geom_hbond_distance_HA
_geom_hbond_distance_DA
_geom_hbond_angle_DHA
_geom_hbond_publ_flag
O3 H3A N2 1_555 0.88(2) 1.85(2) 2.6160(10) 146(2) y
O1 H1B O2 2_555 0.89(2) 1.80(2) 2.6820(10) 171(2) y
N1 H1C O3 4_575 0.88(2) 2.30(2) 3.1220(10) 156.0(10) y
C12 H12A O2 2_646 0.93 2.45 3.1760(10) 134 y

loop_
_geom_torsion_atom_site_label_1
_geom_torsion_atom_site_label_2
_geom_torsion_atom_site_label_3
_geom_torsion_atom_site_label_4
_geom_torsion
C7 N1 N2 C8 178.74(7)
C6 C1 C2 C3 0.48(12)
C1 C2 C3 O1 179.17(8)
C1 C2 C3 C4 -0.89(12)
O1 C3 C4 C5 -179.38(8)
C2 C3 C4 C5 0.67(13)
C3 C4 C5 C6 -0.04(13)
C2 C1 C6 C5 0.15(12)
C2 C1 C6 C7 -179.41(7)
C4 C5 C6 C1 -0.37(13)
C4 C5 C6 C7 179.17(8)
N2 N1 C7 O2 1.13(11)
N2 N1 C7 C6 179.47(7)
C1 C6 C7 O2 18.77(12)
C5 C6 C7 O2 -160.76(8)
C1 C6 C7 N1 -159.51(7)
C5 C6 C7 N1 20.95(12)
N1 N2 C8 C9 178.82(7)
N2 C8 C9 C10 -177.14(8)
N2 C8 C9 C14 3.29(12)
C14 C9 C10 C11 -0.55(12)
C8 C9 C10 C11 179.87(8)
C9 C10 C11 C12 -0.23(14)
C10 C11 C12 C13 0.75(14)
C11 C12 C13 C14 -0.48(13)
C12 C13 C14 O3 179.26(8)
C12 C13 C14 C9 -0.31(12)
C10 C9 C14 O3 -178.74(7)
C8 C9 C14 O3 0.83(12)
C10 C9 C14 C13 0.81(12)
C8 C9 C14 C13 -179.62(7)

loop_
_cod_related_entry_id
_cod_related_entry_database
_cod_related_entry_code
1 ChemSpider 10440475
